data_4103376
loop_
_publ_author_name
'Anil Kumar'
'Israel Goldberg'
'Mark Botoshansky'
'Yekaterina Buchman'
'Zeev Gross'

_publ_section_title
;
 Oxygen Atom Transfer Reactions from Isolated (Oxo)manganese(V) Corroles
 to Sulfides
;
_journal_name_full 'Journal of the American Chemical Society'
_journal_page_first 15233
_journal_page_last 15245
_journal_paper_doi 10.1021/ja1050296
_journal_volume 132
_journal_year 2010
_chemical_formula_sum 'C37 H20 F6 N4'
_chemical_formula_weight 634.57
_chemical_name_systematic
; 
 ? 
;
_space_group_IT_number 14
_symmetry_cell_setting monoclinic
_symmetry_space_group_name_Hall '-P 2ybc'
_symmetry_space_group_name_H-M 'P 1 21/c 1'
_atom_sites_solution_hydrogens geom
_atom_sites_solution_primary direct
_atom_sites_solution_secondary difmap
_audit_creation_method SHELXL-97
_cell_angle_alpha 90.00
_cell_angle_beta 110.68(3)
_cell_angle_gamma 90.00
_cell_formula_units_Z 4
_cell_length_a 17.911(4)
_cell_length_b 12.858(3)
_cell_length_c 13.559(3)
_cell_measurement_reflns_used 18981
_cell_measurement_temperature 293(2)
_cell_volume 2921.4(13)
_computing_cell_refinement 'DENZO HKL2000 (Otwinowski & Minor 1997)'
_computing_data_collection 'Collect (Nonius, 2006)'
_computing_data_reduction 'DENZO HKL2000 (Otwinowski & Minor 1997)'
_computing_molecular_graphics 'TEXSAN  (MSC, 1999)'
_computing_structure_refinement 'SHELXL-97 (Sheldrick, 1997)'
_computing_structure_solution 'SHELXS-97 (Sheldrick, 1997)'
_diffrn_ambient_temperature 293(2)
_diffrn_measured_fraction_theta_full 0.994
_diffrn_measured_fraction_theta_max 0.994
_diffrn_measurement_device_type 'Nonius KappaCCD'
_diffrn_measurement_method phi-scan
_diffrn_radiation_monochromator graphite
_diffrn_radiation_source 'fine-focus sealed tube'
_diffrn_radiation_type MoK\a
_diffrn_radiation_wavelength 0.71073
_diffrn_reflns_av_R_equivalents 0.0690
_diffrn_reflns_av_sigmaI/netI 0.0742
_diffrn_reflns_limit_h_max 20
_diffrn_reflns_limit_h_min -21
_diffrn_reflns_limit_k_max 0
_diffrn_reflns_limit_k_min -15
_diffrn_reflns_limit_l_max 16
_diffrn_reflns_limit_l_min 0
_diffrn_reflns_number 18981
_diffrn_reflns_theta_full 25.32
_diffrn_reflns_theta_max 25.32
_diffrn_reflns_theta_min 1.22
_diffrn_standards_number 0
_exptl_absorpt_coefficient_mu 0.113
_exptl_absorpt_correction_type none
_exptl_crystal_colour 'dark red'
_exptl_crystal_density_diffrn 1.443
_exptl_crystal_density_method 'not measured'
_exptl_crystal_description plate
_exptl_crystal_F_000 1296
_exptl_crystal_size_max 0.42
_exptl_crystal_size_mid 0.28
_exptl_crystal_size_min 0.10
_refine_diff_density_max 0.295
_refine_diff_density_min -0.303
_refine_diff_density_rms 0.041
_refine_ls_extinction_method none
_refine_ls_goodness_of_fit_ref 1.034
_refine_ls_hydrogen_treatment mixed
_refine_ls_matrix_type full
_refine_ls_number_parameters 433
_refine_ls_number_reflns 5309
_refine_ls_number_restraints 15
_refine_ls_restrained_S_all 1.037
_refine_ls_R_factor_all 0.1294
_refine_ls_R_factor_gt 0.0570
_refine_ls_shift/su_max 0.000
_refine_ls_shift/su_mean 0.000
_refine_ls_structure_factor_coef Fsqd
_refine_ls_weighting_details 'calc w=1/[\s^2^(Fo^2^)+(0.0796P)^2^+0.0000P] where P=(Fo^2^+2Fc^2^)/3'
_refine_ls_weighting_scheme calc
_refine_ls_wR_factor_gt 0.1418
_refine_ls_wR_factor_ref 0.1616
_reflns_number_gt 2785
_reflns_number_total 5309
_reflns_threshold_expression >2sigma(I)
_cod_data_source_file ja1050296_si_002_2.cif
_cod_data_source_block 5
_cod_original_cell_volume 2921.4(11)
_cod_original_sg_symbol_H-M 'P 21/c'
_cod_database_code 4103376

loop_
_symmetry_equiv_pos_as_xyz
'x, y, z'
'-x, y+1/2, -z+1/2'
'-x, -y, -z'
'x, -y-1/2, z-1/2'

loop_
_atom_site_label
_atom_site_type_symbol
_atom_site_fract_x
_atom_site_fract_y
_atom_site_fract_z
_atom_site_U_iso_or_equiv
_atom_site_adp_type
_atom_site_occupancy
_atom_site_symmetry_multiplicity
_atom_site_calc_flag
_atom_site_refinement_flags
N21 N 0.88794(16) -0.22437(18) 1.0170(2) 0.0514(7) Uani 1 1 d .
H121 H 0.8437(19) -0.203(2) 1.007(3) 0.062 Uiso 1 1 d .
N22 N 0.83964(14) -0.02059(16) 0.99717(18) 0.0478(6) Uani 1 1 d .
H122 H 0.8423(17) -0.057(2) 0.944(2) 0.057 Uiso 1 1 d .
N23 N 0.71626(14) -0.08254(16) 0.79836(17) 0.0507(6) Uani 1 1 d .
N24 N 0.78064(16) -0.26787(19) 0.83114(19) 0.0563(7) Uani 1 1 d .
H124 H 0.7739(19) -0.209(2) 0.846(3) 0.068 Uiso 1 1 d .
F1 F 1.01115(11) -0.20668(12) 1.32033(13) 0.0693(5) Uani 1 1 d .
F2 F 1.06455(11) 0.08381(14) 1.14694(14) 0.0747(6) Uani 1 1 d .
F3 F 0.62776(19) 0.1413(3) 1.0022(2) 0.1480(12) Uani 1 1 d .
F4 F 0.74912(19) 0.2507(2) 0.7705(3) 0.1530(13) Uani 1 1 d .
F5 F 0.68511(15) -0.12834(18) 0.48559(16) 0.1057(8) Uani 1 1 d .
F6 F 0.56658(17) -0.38951(19) 0.61927(17) 0.1262(10) Uani 1 1 d .
C1 C 0.8986(2) -0.3147(2) 0.9711(2) 0.0522(8) Uani 1 1 d .
C2 C 0.9780(2) -0.3426(2) 1.0233(2) 0.0595(9) Uani 1 1 d .
H2 H 1.0026 -0.4025 1.0112 0.071 Uiso 1 1 calc R
C3 C 1.0138(2) -0.2663(2) 1.0960(2) 0.0560(8) Uani 1 1 d .
H3 H 1.0668 -0.2661 1.1412 0.067 Uiso 1 1 calc R
C4 C 0.95723(18) -0.1889(2) 1.0903(2) 0.0494(7) Uani 1 1 d .
C5 C 0.96257(17) -0.08879(19) 1.1349(2) 0.0443(7) Uani 1 1 d .
C6 C 0.90358(17) -0.0132(2) 1.0929(2) 0.0457(7) Uani 1 1 d .
C7 C 0.89185(18) 0.08160(19) 1.1376(2) 0.0501(7) Uani 1 1 d .
H7 H 0.9246 0.1076 1.2025 0.060 Uiso 1 1 calc R
C8 C 0.82557(19) 0.1290(2) 1.0714(2) 0.0530(8) Uani 1 1 d .
H8 H 0.8053 0.1922 1.0840 0.064 Uiso 1 1 calc R
C9 C 0.79190(17) 0.06684(19) 0.9796(2) 0.0468(7) Uani 1 1 d .
C10 C 0.72544(18) 0.0859(2) 0.8899(2) 0.0499(7) Uani 1 1 d .
C11 C 0.69054(18) 0.0161(2) 0.8049(2) 0.0505(7) Uani 1 1 d .
C12 C 0.62314(19) 0.0381(2) 0.7109(2) 0.0614(9) Uani 1 1 d .
H12 H 0.5943 0.0999 0.6955 0.074 Uiso 1 1 calc R
C13 C 0.60963(19) -0.0472(2) 0.6496(2) 0.0598(8) Uani 1 1 d .
H13 H 0.5696 -0.0549 0.5840 0.072 Uiso 1 1 calc R
C14 C 0.66719(18) -0.1238(2) 0.7028(2) 0.0518(8) Uani 1 1 d .
C15 C 0.67696(18) -0.2247(2) 0.6685(2) 0.0506(8) Uani 1 1 d .
C16 C 0.73392(19) -0.2949(2) 0.7315(2) 0.0533(8) Uani 1 1 d .
C17 C 0.7618(2) -0.3933(2) 0.7122(3) 0.0652(9) Uani 1 1 d .
H17 H 0.7404 -0.4323 0.6508 0.078 Uiso 1 1 calc R
C18 C 0.8253(2) -0.4209(2) 0.7992(3) 0.0661(9) Uani 1 1 d .
H18 H 0.8548 -0.4819 0.8077 0.079 Uiso 1 1 calc R
C19 C 0.8382(2) -0.3397(2) 0.8741(2) 0.0540(8) Uani 1 1 d .
C20 C 1.03301(17) -0.0631(2) 1.2283(2) 0.0457(7) Uani 1 1 d .
C21 C 1.05670(18) -0.1225(2) 1.3186(2) 0.0533(8) Uani 1 1 d .
C22 C 1.1216(2) -0.1025(3) 1.4069(3) 0.0664(9) Uani 1 1 d .
H22 H 1.1347 -0.1463 1.4651 0.080 Uiso 1 1 calc R
C23 C 1.1667(2) -0.0164(3) 1.4075(3) 0.0749(10) Uani 1 1 d .
H23 H 1.2109 -0.0011 1.4670 0.090 Uiso 1 1 calc R
C24 C 1.1472(2) 0.0479(3) 1.3202(3) 0.0705(10) Uani 1 1 d .
H24 H 1.1773 0.1069 1.3202 0.085 Uiso 1 1 calc R
C25 C 1.08195(19) 0.0221(2) 1.2336(2) 0.0566(8) Uani 1 1 d .
C26 C 0.6890(2) 0.1912(2) 0.8844(3) 0.0626(9) Uani 1 1 d D
C27 C 0.6423(3) 0.2167(3) 0.9434(4) 0.0943(13) Uani 1 1 d D
C28 C 0.6125(3) 0.3156(5) 0.9440(4) 0.151(3) Uani 1 1 d D
H28 H 0.5820 0.3314 0.9851 0.181 Uiso 1 1 calc R
C29 C 0.6290(4) 0.3896(5) 0.8823(6) 0.175(5) Uani 1 1 d D
H29 H 0.6076 0.4558 0.8800 0.210 Uiso 1 1 calc R
C30 C 0.6745(4) 0.3705(4) 0.8257(6) 0.153(3) Uani 1 1 d D
H30 H 0.6873 0.4221 0.7863 0.184 Uiso 1 1 calc R
C31 C 0.7019(3) 0.2703(3) 0.8282(4) 0.1017(16) Uani 1 1 d D
C32 C 0.62755(19) -0.2570(2) 0.5592(2) 0.0548(8) Uani 1 1 d .
C33 C 0.6331(2) -0.2083(3) 0.4710(3) 0.0663(9) Uani 1 1 d .
C34 C 0.5893(2) -0.2352(3) 0.3691(3) 0.0773(10) Uani 1 1 d .
H34 H 0.5943 -0.1986 0.3126 0.093 Uiso 1 1 calc R
C35 C 0.5385(3) -0.3167(4) 0.3532(3) 0.0925(13) Uani 1 1 d .
H35 H 0.5089 -0.3370 0.2847 0.111 Uiso 1 1 calc R
C36 C 0.5299(3) -0.3697(3) 0.4359(3) 0.1041(15) Uani 1 1 d .
H36 H 0.4947 -0.4253 0.4246 0.125 Uiso 1 1 calc R
C37 C 0.5751(2) -0.3382(3) 0.5365(3) 0.0812(11) Uani 1 1 d .

loop_
_atom_site_aniso_label
_atom_site_aniso_U_11
_atom_site_aniso_U_22
_atom_site_aniso_U_33
_atom_site_aniso_U_23
_atom_site_aniso_U_13
_atom_site_aniso_U_12
N21 0.0558(18) 0.0478(14) 0.0467(15) -0.0060(11) 0.0132(14) 0.0029(12)
N22 0.0555(16) 0.0432(13) 0.0373(14) -0.0076(10) 0.0072(12) 0.0040(11)
N23 0.0586(17) 0.0456(13) 0.0442(14) -0.0109(10) 0.0137(13) -0.0094(11)
N24 0.0711(19) 0.0443(14) 0.0475(15) -0.0094(12) 0.0135(14) -0.0005(14)
F1 0.0872(14) 0.0577(10) 0.0557(11) 0.0090(8) 0.0164(10) -0.0009(10)
F2 0.0842(15) 0.0746(12) 0.0698(12) 0.0074(10) 0.0329(11) -0.0130(10)
F3 0.152(3) 0.189(3) 0.133(2) 0.016(2) 0.088(2) 0.064(2)
F4 0.127(3) 0.139(2) 0.197(3) 0.096(2) 0.062(2) 0.009(2)
F5 0.129(2) 0.1208(17) 0.0657(13) -0.0091(12) 0.0329(14) -0.0612(16)
F6 0.168(3) 0.1319(19) 0.0739(15) -0.0177(14) 0.0362(16) -0.0975(18)
C1 0.067(2) 0.0399(15) 0.0481(18) -0.0047(14) 0.0182(17) 0.0022(14)
C2 0.073(2) 0.0477(17) 0.057(2) -0.0010(15) 0.0210(18) 0.0116(16)
C3 0.061(2) 0.0538(17) 0.0483(18) 0.0022(14) 0.0133(16) 0.0077(16)
C4 0.057(2) 0.0482(16) 0.0391(16) 0.0020(13) 0.0126(15) 0.0025(15)
C5 0.0505(19) 0.0442(15) 0.0350(15) -0.0022(12) 0.0110(14) 0.0009(13)
C6 0.0492(18) 0.0458(16) 0.0388(16) -0.0020(13) 0.0115(14) -0.0032(13)
C7 0.058(2) 0.0433(15) 0.0415(16) -0.0068(13) 0.0083(15) -0.0051(14)
C8 0.062(2) 0.0399(15) 0.0526(18) -0.0087(13) 0.0150(17) -0.0006(14)
C9 0.0533(19) 0.0369(14) 0.0462(17) -0.0038(13) 0.0127(15) 0.0000(13)
C10 0.0536(19) 0.0454(15) 0.0476(17) -0.0037(13) 0.0139(15) 0.0001(14)
C11 0.0534(19) 0.0491(16) 0.0439(17) -0.0029(13) 0.0107(15) -0.0042(14)
C12 0.060(2) 0.0573(18) 0.0526(19) -0.0021(15) 0.0022(17) 0.0037(15)
C13 0.059(2) 0.067(2) 0.0445(18) -0.0054(16) 0.0067(16) -0.0079(16)
C14 0.055(2) 0.0568(18) 0.0408(17) -0.0061(14) 0.0134(15) -0.0113(15)
C15 0.058(2) 0.0542(17) 0.0378(16) -0.0129(13) 0.0147(15) -0.0123(15)
C16 0.062(2) 0.0520(18) 0.0415(17) -0.0093(14) 0.0134(16) -0.0128(15)
C17 0.080(3) 0.0536(18) 0.059(2) -0.0184(16) 0.021(2) -0.0091(17)
C18 0.083(3) 0.0511(18) 0.063(2) -0.0166(16) 0.025(2) -0.0014(17)
C19 0.068(2) 0.0446(16) 0.0508(19) -0.0056(14) 0.0223(17) -0.0017(15)
C20 0.0488(18) 0.0451(15) 0.0403(16) -0.0027(13) 0.0119(14) 0.0031(13)
C21 0.055(2) 0.0499(17) 0.0508(19) -0.0016(14) 0.0140(16) 0.0031(15)
C22 0.063(2) 0.076(2) 0.0479(19) -0.0035(16) 0.0044(17) 0.0136(18)
C23 0.051(2) 0.100(3) 0.062(2) -0.017(2) 0.0058(18) 0.001(2)
C24 0.055(2) 0.087(2) 0.070(2) -0.019(2) 0.024(2) -0.0179(18)
C25 0.058(2) 0.0632(19) 0.0511(19) -0.0013(16) 0.0218(17) -0.0049(16)
C26 0.059(2) 0.0474(18) 0.061(2) -0.0079(16) -0.0038(18) 0.0046(15)
C27 0.096(3) 0.079(3) 0.095(3) -0.016(2) 0.016(3) 0.028(2)
C28 0.130(5) 0.159(5) 0.122(5) -0.068(4) -0.007(4) 0.075(5)
C29 0.140(7) 0.070(3) 0.195(9) -0.046(4) -0.087(6) 0.026(4)
C30 0.097(5) 0.065(4) 0.222(8) 0.026(4) -0.038(5) 0.002(3)
C31 0.071(3) 0.063(2) 0.142(4) 0.024(3) 0.002(3) -0.005(2)
C32 0.059(2) 0.0578(17) 0.0435(17) -0.0144(14) 0.0129(15) -0.0125(15)
C33 0.066(2) 0.079(2) 0.051(2) -0.0158(17) 0.0171(18) -0.0181(18)
C34 0.078(3) 0.108(3) 0.044(2) -0.0074(19) 0.0192(19) -0.013(2)
C35 0.087(3) 0.137(4) 0.048(2) -0.035(2) 0.017(2) -0.026(3)
C36 0.106(3) 0.122(3) 0.076(3) -0.042(3) 0.022(3) -0.062(3)
C37 0.104(3) 0.089(2) 0.050(2) -0.0170(19) 0.027(2) -0.044(2)

loop_
_atom_type_symbol
_atom_type_description
_atom_type_scat_dispersion_real
_atom_type_scat_dispersion_imag
_atom_type_scat_source
N N 0.0061 0.0033 'International Tables Vol C Tables 4.2.6.8 and 6.1.1.4'
C C 0.0033 0.0016 'International Tables Vol C Tables 4.2.6.8 and 6.1.1.4'
H H 0.0000 0.0000 'International Tables Vol C Tables 4.2.6.8 and 6.1.1.4'
F F 0.0171 0.0103 'International Tables Vol C Tables 4.2.6.8 and 6.1.1.4'

loop_
_geom_angle_atom_site_label_1
_geom_angle_atom_site_label_2
_geom_angle_atom_site_label_3
_geom_angle
C1 N21 C4 112.3(3)
C1 N21 H121 120(2)
C4 N21 H121 127(2)
C9 N22 C6 111.0(2)
C9 N22 H122 120.3(18)
C6 N22 H122 122.4(19)
C11 N23 C14 107.4(2)
C19 N24 C16 111.2(3)
C19 N24 H124 134(2)
C16 N24 H124 114(2)
N21 C1 C2 105.7(3)
N21 C1 C19 115.7(3)
C2 C1 C19 136.2(3)
C3 C2 C1 108.3(3)
C3 C2 H2 125.9
C1 C2 H2 125.9
C2 C3 C4 108.8(3)
C2 C3 H3 125.6
C4 C3 H3 125.6
N21 C4 C3 104.8(2)
N21 C4 C5 121.6(3)
C3 C4 C5 133.3(3)
C6 C5 C4 122.1(3)
C6 C5 C20 119.2(2)
C4 C5 C20 118.7(2)
N22 C6 C5 125.7(2)
N22 C6 C7 105.1(2)
C5 C6 C7 129.1(3)
C8 C7 C6 109.5(2)
C8 C7 H7 125.3
C6 C7 H7 125.3
C7 C8 C9 109.2(2)
C7 C8 H8 125.4
C9 C8 H8 125.4
N22 C9 C10 125.5(2)
N22 C9 C8 105.2(2)
C10 C9 C8 129.4(2)
C9 C10 C11 126.5(3)
C9 C10 C26 115.3(2)
C11 C10 C26 118.2(3)
N23 C11 C10 125.4(3)
N23 C11 C12 108.8(2)
C10 C11 C12 125.8(3)
C13 C12 C11 107.3(3)
C13 C12 H12 126.3
C11 C12 H12 126.3
C12 C13 C14 108.1(3)
C12 C13 H13 125.9
C14 C13 H13 125.9
N23 C14 C15 123.2(3)
N23 C14 C13 108.4(2)
C15 C14 C13 128.4(3)
C16 C15 C14 122.7(3)
C16 C15 C32 118.3(2)
C14 C15 C32 119.0(3)
N24 C16 C15 120.0(3)
N24 C16 C17 106.2(3)
C15 C16 C17 133.6(3)
C18 C17 C16 108.2(3)
C18 C17 H17 125.9
C16 C17 H17 125.9
C17 C18 C19 107.6(3)
C17 C18 H18 126.2
C19 C18 H18 126.2
N24 C19 C1 117.5(2)
N24 C19 C18 106.7(3)
C1 C19 C18 135.4(3)
C21 C20 C25 113.6(3)
C21 C20 C5 122.7(3)
C25 C20 C5 123.6(2)
F1 C21 C22 117.7(3)
F1 C21 C20 117.3(3)
C22 C21 C20 125.1(3)
C21 C22 C23 118.4(3)
C21 C22 H22 120.8
C23 C22 H22 120.8
C22 C23 C24 120.5(3)
C22 C23 H23 119.7
C24 C23 H23 119.7
C25 C24 C23 117.9(3)
C25 C24 H24 121.0
C23 C24 H24 121.0
F2 C25 C24 117.6(3)
F2 C25 C20 117.9(3)
C24 C25 C20 124.5(3)
C31 C26 C27 114.1(4)
C31 C26 C10 123.8(4)
C27 C26 C10 121.9(3)
F3 C27 C28 120.5(5)
F3 C27 C26 117.2(3)
C28 C27 C26 122.4(5)
C29 C28 C27 118.0(6)
C29 C28 H28 121.0
C27 C28 H28 121.0
C30 C29 C28 122.4(7)
C30 C29 H29 118.8
C28 C29 H29 118.8
C29 C30 C31 116.5(7)
C29 C30 H30 121.7
C31 C30 H30 121.7
C26 C31 F4 116.9(4)
C26 C31 C30 126.5(6)
F4 C31 C30 116.6(5)
C37 C32 C33 113.9(3)
C37 C32 C15 123.8(3)
C33 C32 C15 122.2(3)
F5 C33 C34 117.3(3)
F5 C33 C32 118.3(3)
C34 C33 C32 124.5(3)
C35 C34 C33 118.0(3)
C35 C34 H34 121.0
C33 C34 H34 121.0
C34 C35 C36 121.3(3)
C34 C35 H35 119.4
C36 C35 H35 119.4
C35 C36 C37 118.0(4)
C35 C36 H36 121.0
C37 C36 H36 121.0
F6 C37 C32 117.1(3)
F6 C37 C36 118.5(3)
C32 C37 C36 124.4(3)

loop_
_geom_bond_atom_site_label_1
_geom_bond_atom_site_label_2
_geom_bond_distance
N21 C1 1.362(3)
N21 C4 1.366(4)
N21 H121 0.80(3)
N22 C9 1.381(3)
N22 C6 1.398(3)
N22 H122 0.88(3)
N23 C11 1.363(3)
N23 C14 1.389(3)
N24 C19 1.353(4)
N24 C16 1.360(4)
N24 H124 0.81(3)
F1 C21 1.361(3)
F2 C25 1.360(3)
F3 C27 1.337(5)
F4 C31 1.362(6)
F5 C33 1.354(4)
F6 C37 1.356(4)
C1 C2 1.394(4)
C1 C19 1.413(4)
C2 C3 1.378(4)
C2 H2 0.9300
C3 C4 1.404(4)
C3 H3 0.9300
C4 C5 1.410(4)
C5 C6 1.400(4)
C5 C20 1.475(4)
C6 C7 1.410(4)
C7 C8 1.354(4)
C7 H7 0.9300
C8 C9 1.422(4)
C8 H8 0.9300
C9 C10 1.391(4)
C10 C11 1.419(4)
C10 C26 1.493(4)
C11 C12 1.440(4)
C12 C13 1.346(4)
C12 H12 0.9300
C13 C14 1.424(4)
C13 H13 0.9300
C14 C15 1.410(4)
C15 C16 1.404(4)
C15 C32 1.492(4)
C16 C17 1.417(4)
C17 C18 1.366(4)
C17 H17 0.9300
C18 C19 1.418(4)
C18 H18 0.9300
C20 C21 1.376(4)
C20 C25 1.389(4)
C21 C22 1.366(4)
C22 C23 1.369(5)
C22 H22 0.9300
C23 C24 1.384(5)
C23 H23 0.9300
C24 C25 1.373(4)
C24 H24 0.9300
C26 C31 1.340(5)
C26 C27 1.385(5)
C27 C28 1.380(6)
C28 C29 1.367(8)
C28 H28 0.9300
C29 C30 1.325(8)
C29 H29 0.9300
C30 C31 1.374(6)
C30 H30 0.9300
C32 C37 1.365(4)
C32 C33 1.384(4)
C33 C34 1.371(4)
C34 C35 1.354(5)
C34 H34 0.9300
C35 C36 1.366(5)
C35 H35 0.9300
C36 C37 1.379(5)
C36 H36 0.9300
